data_2241004
loop_
_publ_author_name
'Ouari, Kamel'
'Merzougui, Moufida'
'Karmazin, Lydia'

_publ_section_title
;
 Crystal structure of
 1,1'-{(pentane-1,5-diyl)bis[(azaniumylylidene)methanylylidene]}bis(naphthalen-2-olate)
;
_journal_issue 9
_journal_name_full 'Acta Crystallographica Section E'
_journal_page_first 1010
_journal_page_last 1012
_journal_paper_doi 10.1107/S2056989015014437
_journal_volume 71
_journal_year 2015
_chemical_formula_iupac 'C27 H26 N2 O2'
_chemical_formula_moiety 'C27 H26 N2 O2'
_chemical_formula_sum 'C27 H26 N2 O2'
_chemical_formula_weight 410.50
_chemical_name_common 1-[({5-[[(2-Oxidonaphthalen-1-yl)methylidene]azaniumyl]pentyl}iminiumyl)methyl]naphthalen-2-olate
_chemical_name_systematic 1,1'-{(Pentane-1,5-diyl)bis[(azaniumylylidene)methanylylidene]}bis(naphthalen-2-olate)
_space_group_crystal_system monoclinic
_space_group_IT_number 13
_space_group_name_Hall '-P 2yc'
_space_group_name_H-M_alt 'P 1 2/c 1'
_symmetry_space_group_name_Hall '-P 2yc'
_symmetry_space_group_name_H-M 'P 1 2/c 1'
_atom_sites_solution_hydrogens mixed
_atom_sites_solution_primary direct
_atom_sites_solution_secondary difmap
_audit_creation_method SHELXL-2014/6
_cell_angle_alpha 90
_cell_angle_beta 96.419(3)
_cell_angle_gamma 90
_cell_formula_units_Z 2
_cell_length_a 20.9080(13)
_cell_length_b 4.7429(2)
_cell_length_c 10.6810(6)
_cell_measurement_reflns_used 7575
_cell_measurement_temperature 173(2)
_cell_measurement_theta_max 27.485
_cell_measurement_theta_min 0.998
_cell_volume 1052.54(10)
_computing_cell_refinement
;
SCALEPACK (Otwinowski & Minor, 1997)
;
_computing_data_collection
;
COLLECT (Nonius, 1998)
;
_computing_data_reduction
;
DENZO and SCALEPACK (Otwinowski & Minor, 1997)
;
_computing_molecular_graphics
;
Mercury (Macrae <i>et al.</i>,  2008)
;
_computing_publication_material
;
SHELXL2014 (Sheldrick, 2015) and PLATON (Spek, 2009)
;
_computing_structure_refinement
;
SHELXL2014 (Sheldrick, 2015)
;
_computing_structure_solution
;
SHELXS2014 (Sheldrick, 2008)
;
_diffrn_ambient_temperature 173(2)
_diffrn_measured_fraction_theta_full 0.994
_diffrn_measured_fraction_theta_max 0.993
_diffrn_measurement_device_type 'Nonius KappaCCD'
_diffrn_measurement_method 'phi and omega scans'
_diffrn_radiation_type MoK\a
_diffrn_radiation_wavelength 0.71073
_diffrn_reflns_av_R_equivalents 0.0494
_diffrn_reflns_limit_h_max 23
_diffrn_reflns_limit_h_min -25
_diffrn_reflns_limit_k_max 5
_diffrn_reflns_limit_k_min -5
_diffrn_reflns_limit_l_max 8
_diffrn_reflns_limit_l_min -12
_diffrn_reflns_number 5781
_diffrn_reflns_theta_full 25.242
_diffrn_reflns_theta_max 25.498
_diffrn_reflns_theta_min 2.941
_exptl_absorpt_coefficient_mu 0.082
_exptl_absorpt_correction_T_max 1.000
_exptl_absorpt_correction_T_min 0.792
_exptl_absorpt_correction_type multi-scan
_exptl_absorpt_process_details
;
(MULSCAN in PLATON; Spek, 2009)
;
_exptl_crystal_colour yellow
_exptl_crystal_density_diffrn 1.295
_exptl_crystal_description plate
_exptl_crystal_F_000 436
_exptl_crystal_size_max 0.45
_exptl_crystal_size_mid 0.20
_exptl_crystal_size_min 0.10
_refine_diff_density_max 0.158
_refine_diff_density_min -0.141
_refine_ls_extinction_coef 0.033(7)
_refine_ls_extinction_expression Fc^*^=kFc[1+0.001xFc^2^\l^3^/sin(2\q)]^-1/4^
_refine_ls_extinction_method
;
SHELXL2014 (Sheldrick, 2015)
;
_refine_ls_goodness_of_fit_ref 1.082
_refine_ls_hydrogen_treatment mixed
_refine_ls_matrix_type full
_refine_ls_number_parameters 146
_refine_ls_number_reflns 1958
_refine_ls_number_restraints 0
_refine_ls_restrained_S_all 1.082
_refine_ls_R_factor_all 0.0762
_refine_ls_R_factor_gt 0.0491
_refine_ls_shift/su_max 0.000
_refine_ls_shift/su_mean 0.000
_refine_ls_structure_factor_coef Fsqd
_refine_ls_weighting_details 'w=1/[\s^2^(Fo^2^)+(0.0549P)^2^+0.0593P] where P=(Fo^2^+2Fc^2^)/3'
_refine_ls_weighting_scheme calc
_refine_ls_wR_factor_gt 0.1082
_refine_ls_wR_factor_ref 0.1196
_reflns_number_gt 1402
_reflns_number_total 1958
_reflns_threshold_expression 'I > 2\s(I)'
_cod_data_source_file su5181sup1.cf
_cod_data_source_block I
_cod_database_code 2241004
_shelx_space_group_comment
;
The symmetry employed for this shelxl refinement is uniquely defined
by the following loop, which should always be used as a source of
symmetry information in preference to the above space-group names.
They are only intended as comments.
;
_shelxl_version_number 2014/6

loop_
_space_group_symop_operation_xyz
'x, y, z'
'-x, y, -z+1/2'
'-x, -y, -z'
'x, -y, z-1/2'

loop_
_atom_site_type_symbol
_atom_site_label
_atom_site_fract_x
_atom_site_fract_y
_atom_site_fract_z
_atom_site_U_iso_or_equiv
_atom_site_adp_type
_atom_site_calc_flag
_atom_site_occupancy
O O1 0.14942(5) 0.8929(2) -0.10611(10) 0.0508(4) Uani d 1
N N1 0.13436(6) 0.5012(3) 0.05060(12) 0.0436(4) Uani d 1
H H1N 0.1201(8) 0.643(4) -0.0110(19) 0.080(6) Uiso d 1
C C1 0.21054(7) 0.8695(3) -0.07692(14) 0.0412(4) Uani d 1
C C2 0.25371(8) 1.0411(3) -0.13960(15) 0.0497(5) Uani d 1
H H2 0.2364 1.1708 -0.2022 0.060 Uiso calc 1
C C3 0.31790(9) 1.0235(3) -0.11224(17) 0.0546(5) Uani d 1
H H3 0.3446 1.1413 -0.1562 0.065 Uiso calc 1
C C4 0.34731(8) 0.8329(3) -0.01900(15) 0.0469(4) Uani d 1
C C5 0.41450(8) 0.8204(4) 0.00866(18) 0.0612(5) Uani d 1
H H5 0.4407 0.9383 -0.0362 0.073 Uiso calc 1
C C6 0.44291(8) 0.6423(4) 0.09873(19) 0.0632(5) Uani d 1
H H6 0.4884 0.6365 0.1169 0.076 Uiso calc 1
C C7 0.40413(8) 0.4698(4) 0.16322(18) 0.0589(5) Uani d 1
H H7 0.4235 0.3446 0.2258 0.071 Uiso calc 1
C C8 0.33846(7) 0.4769(3) 0.13821(16) 0.0508(5) Uani d 1
H H8 0.3132 0.3566 0.1841 0.061 Uiso calc 1
C C9 0.30745(7) 0.6580(3) 0.04622(14) 0.0403(4) Uani d 1
C C10 0.23834(7) 0.6743(3) 0.01610(13) 0.0377(4) Uani d 1
C C11 0.19669(7) 0.4956(3) 0.07450(14) 0.0405(4) Uani d 1
H H11 0.2152 0.3635 0.1348 0.049 Uiso calc 1
C C12 0.09067(7) 0.3217(3) 0.11165(15) 0.0440(4) Uani d 1
H H12A 0.1159 0.1903 0.1699 0.053 Uiso calc 1
H H12B 0.0644 0.2083 0.0472 0.053 Uiso calc 1
C C13 0.04669(7) 0.4962(3) 0.18441(15) 0.0454(4) Uani d 1
H H13A 0.0219 0.6281 0.1257 0.054 Uiso calc 1
H H13B 0.0733 0.6100 0.2482 0.054 Uiso calc 1
C C14 0.0000 0.3185(4) 0.2500 0.0449(6) Uani d 1
H H14A -0.0247 0.1956 0.1871 0.054 Uiso calc 0.5
H H14B 0.0247 0.1955 0.3129 0.054 Uiso calc 0.5

loop_
_atom_site_aniso_label
_atom_site_aniso_U_11
_atom_site_aniso_U_22
_atom_site_aniso_U_33
_atom_site_aniso_U_12
_atom_site_aniso_U_13
_atom_site_aniso_U_23
O1 0.0484(7) 0.0583(7) 0.0443(7) 0.0043(5) -0.0014(5) 0.0039(5)
N1 0.0412(8) 0.0500(8) 0.0395(8) 0.0013(6) 0.0038(6) 0.0011(6)
C1 0.0460(9) 0.0454(9) 0.0314(8) 0.0001(7) 0.0015(7) -0.0083(7)
C2 0.0615(12) 0.0473(9) 0.0399(10) -0.0025(8) 0.0040(8) 0.0025(7)
C3 0.0581(11) 0.0563(10) 0.0504(11) -0.0114(8) 0.0112(9) 0.0009(8)
C4 0.0462(10) 0.0501(10) 0.0442(10) -0.0049(8) 0.0049(7) -0.0107(8)
C5 0.0470(11) 0.0745(12) 0.0629(12) -0.0127(9) 0.0096(9) -0.0054(10)
C6 0.0395(10) 0.0817(13) 0.0674(13) -0.0006(9) 0.0010(9) -0.0129(11)
C7 0.0472(10) 0.0683(12) 0.0587(12) 0.0052(9) -0.0051(9) -0.0027(9)
C8 0.0434(10) 0.0578(10) 0.0501(11) 0.0005(8) 0.0008(8) -0.0002(8)
C9 0.0416(9) 0.0435(9) 0.0356(9) -0.0006(7) 0.0042(7) -0.0103(7)
C10 0.0402(8) 0.0405(8) 0.0322(8) -0.0008(7) 0.0038(7) -0.0059(6)
C11 0.0407(9) 0.0446(9) 0.0352(9) 0.0049(7) -0.0002(7) -0.0047(7)
C12 0.0405(9) 0.0463(9) 0.0450(10) -0.0027(7) 0.0035(7) -0.0002(7)
C13 0.0415(9) 0.0479(9) 0.0467(10) -0.0006(7) 0.0049(7) 0.0007(7)
C14 0.0375(12) 0.0466(12) 0.0502(14) 0.000 0.0023(10) 0.000

loop_
_atom_type_symbol
_atom_type_description
_atom_type_scat_dispersion_real
_atom_type_scat_dispersion_imag
_atom_type_scat_source
C C 0.0033 0.0016 'International Tables Vol C Tables 4.2.6.8 and 6.1.1.4'
H H 0.0000 0.0000 'International Tables Vol C Tables 4.2.6.8 and 6.1.1.4'
N N 0.0061 0.0033 'International Tables Vol C Tables 4.2.6.8 and 6.1.1.4'
O O 0.0106 0.0060 'International Tables Vol C Tables 4.2.6.8 and 6.1.1.4'

loop_
_geom_angle_atom_site_label_1
_geom_angle_atom_site_label_2
_geom_angle_atom_site_label_3
_geom_angle_site_symmetry_1
_geom_angle
C11 N1 C12 . 124.46(14)
C11 N1 H1N . 112.0(11)
C12 N1 H1N . 123.5(11)
O1 C1 C10 . 122.62(14)
O1 C1 C2 . 119.85(14)
C10 C1 C2 . 117.52(14)
C3 C2 C1 . 121.89(16)
C3 C2 H2 . 119.1
C1 C2 H2 . 119.1
C2 C3 C4 . 122.09(16)
C2 C3 H3 . 119.0
C4 C3 H3 . 119.0
C5 C4 C9 . 120.18(16)
C5 C4 C3 . 120.99(16)
C9 C4 C3 . 118.83(15)
C6 C5 C4 . 121.37(17)
C6 C5 H5 . 119.3
C4 C5 H5 . 119.3
C5 C6 C7 . 118.82(17)
C5 C6 H6 . 120.6
C7 C6 H6 . 120.6
C8 C7 C6 . 121.16(18)
C8 C7 H7 . 119.4
C6 C7 H7 . 119.4
C7 C8 C9 . 121.65(16)
C7 C8 H8 . 119.2
C9 C8 H8 . 119.2
C8 C9 C4 . 116.82(14)
C8 C9 C10 . 123.95(14)
C4 C9 C10 . 119.23(14)
C11 C10 C1 . 118.19(14)
C11 C10 C9 . 121.36(14)
C1 C10 C9 . 120.43(13)
N1 C11 C10 . 123.79(14)
N1 C11 H11 . 118.1
C10 C11 H11 . 118.1
N1 C12 C13 . 110.97(12)
N1 C12 H12A . 109.4
C13 C12 H12A . 109.4
N1 C12 H12B . 109.4
C13 C12 H12B . 109.4
H12A C12 H12B . 108.0
C12 C13 C14 . 113.06(12)
C12 C13 H13A . 109.0
C14 C13 H13A . 109.0
C12 C13 H13B . 109.0
C14 C13 H13B . 109.0
H13A C13 H13B . 107.8
C13 C14 C13 2 112.58(17)
C13 C14 H14A 2 109.1
C13 C14 H14A . 109.1
C13 C14 H14B 2 109.1
C13 C14 H14B . 109.1
H14A C14 H14B . 107.8

loop_
_geom_bond_atom_site_label_1
_geom_bond_atom_site_label_2
_geom_bond_site_symmetry_2
_geom_bond_distance
O1 C1 . 1.2858(17)
N1 C11 . 1.2999(19)
N1 C12 . 1.4551(19)
N1 H1N . 0.96(2)
C1 C10 . 1.433(2)
C1 C2 . 1.435(2)
C2 C3 . 1.344(2)
C2 H2 . 0.9500
C3 C4 . 1.432(2)
C3 H3 . 0.9500
C4 C5 . 1.404(2)
C4 C9 . 1.413(2)
C5 C6 . 1.365(3)
C5 H5 . 0.9500
C6 C7 . 1.388(3)
C6 H6 . 0.9500
C7 C8 . 1.369(2)
C7 H7 . 0.9500
C8 C9 . 1.408(2)
C8 H8 . 0.9500
C9 C10 . 1.447(2)
C10 C11 . 1.410(2)
C11 H11 . 0.9500
C12 C13 . 1.515(2)
C12 H12A . 0.9900
C12 H12B . 0.9900
C13 C14 . 1.5191(18)
C13 H13A . 0.9900
C13 H13B . 0.9900
C14 C13 2 1.5190(18)
C14 H14A . 0.9900
C14 H14B . 0.9900

loop_
_geom_hbond_atom_site_label_D
_geom_hbond_atom_site_label_H
_geom_hbond_atom_site_label_A
_geom_hbond_site_symmetry_A
_geom_hbond_distance_DH
_geom_hbond_distance_HA
_geom_hbond_distance_DA
_geom_hbond_angle_DHA
N1 H1N O1 . 0.96(2) 1.72(2) 2.5437(17) 141.3(16)
C12 H12A O1 4_566 0.99 2.45 3.2871(19) 142

loop_
_geom_torsion_atom_site_label_1
_geom_torsion_atom_site_label_2
_geom_torsion_atom_site_label_3
_geom_torsion_atom_site_label_4
_geom_torsion_site_symmetry_4
_geom_torsion
O1 C1 C2 C3 . -179.92(15)
C10 C1 C2 C3 . -0.6(2)
C1 C2 C3 C4 . 0.0(3)
C2 C3 C4 C5 . -179.42(16)
C2 C3 C4 C9 . 0.0(2)
C9 C4 C5 C6 . -0.4(3)
C3 C4 C5 C6 . 179.02(17)
C4 C5 C6 C7 . 0.4(3)
C5 C6 C7 C8 . -0.3(3)
C6 C7 C8 C9 . 0.2(3)
C7 C8 C9 C4 . -0.2(2)
C7 C8 C9 C10 . -179.94(15)
C5 C4 C9 C8 . 0.3(2)
C3 C4 C9 C8 . -179.15(13)
C5 C4 C9 C10 . -179.95(14)
C3 C4 C9 C10 . 0.6(2)
O1 C1 C10 C11 . 2.0(2)
C2 C1 C10 C11 . -177.25(12)
O1 C1 C10 C9 . -179.47(13)
C2 C1 C10 C9 . 1.2(2)
C8 C9 C10 C11 . -3.1(2)
C4 C9 C10 C11 . 177.16(13)
C8 C9 C10 C1 . 178.51(14)
C4 C9 C10 C1 . -1.3(2)
C12 N1 C11 C10 . -178.86(13)
C1 C10 C11 N1 . -1.3(2)
C9 C10 C11 N1 . -179.82(13)
C11 N1 C12 C13 . 117.93(15)
N1 C12 C13 C14 . 179.96(11)
C12 C13 C14 C13 2 -176.30(15)

_cod_database_fobs_code 2241004
